data_4084992
loop_
_publ_author_name
'Ursillo, Samer'
'Can, Daniel'
'N&#x2019;Dongo, Harmel W. Peindy'
'Schmutz, Paul'
'Spingler, Bernhard'
'Alberto, Roger'

_publ_section_title
;
 Cyclopentadienyl Chemistry in Water: Synthesis and Properties of
 Bifunctionalized [(\h5-C5H3{COOR}2)M(CO)3] (M = Re and99mTc) Complexes
;
_journal_issue 23
_journal_name_full Organometallics
_journal_page_first 6945
_journal_paper_doi 10.1021/om501029e
_journal_volume 33
_journal_year 2014
_chemical_formula_sum 'C9 H9 Na O4'
_chemical_formula_weight 204.15
_chemical_name_systematic
; 
 ? 
;
_space_group_IT_number 62
_symmetry_cell_setting orthorhombic
_symmetry_space_group_name_Hall '-P 2ac 2n'
_symmetry_space_group_name_H-M 'P n m a'
_atom_sites_solution_hydrogens geom
_atom_sites_solution_primary direct
_atom_sites_solution_secondary difmap
_audit_creation_method SHELXL-97
_cell_angle_alpha 90.00
_cell_angle_beta 90.00
_cell_angle_gamma 90.00
_cell_formula_units_Z 4
_cell_length_a 5.83673(13)
_cell_length_b 13.6727(4)
_cell_length_c 12.0331(4)
_cell_measurement_reflns_used 4054
_cell_measurement_temperature 183(2)
_cell_measurement_theta_max 32.6934
_cell_measurement_theta_min 2.9736
_cell_volume 960.29(5)
_computing_cell_refinement 'CrysAlis^Pro^ (Oxford, 2007)'
_computing_data_collection 'CrysAlis^Pro^ (Oxford, 2007)'
_computing_data_reduction 'CrysAlis^Pro^ (Oxford, 2007)'
_computing_molecular_graphics 'ORTEP-3 (Farrugia, 1997)'
_computing_publication_material 'SHELXL-97 (Sheldrick, 2008)'
_computing_structure_refinement 'SHELXL-97 (Sheldrick, 2008)'
_computing_structure_solution 'SIR-97 (Altomare, 1999)'
_diffrn_ambient_temperature 183(2)
_diffrn_detector_area_resol_mean 10.4498
_diffrn_measured_fraction_theta_full 0.999
_diffrn_measured_fraction_theta_max 0.999
_diffrn_measurement_device_type 'Oxford Xcalibur Ruby CCD'
_diffrn_measurement_method '\o oscillation scan'
_diffrn_radiation_monochromator graphite
_diffrn_radiation_source 'Enhance (Mo) X-ray Source'
_diffrn_radiation_type MoK\a
_diffrn_radiation_wavelength 0.7107
_diffrn_reflns_av_R_equivalents 0.0294
_diffrn_reflns_av_sigmaI/netI 0.0240
_diffrn_reflns_limit_h_max 8
_diffrn_reflns_limit_h_min -8
_diffrn_reflns_limit_k_max 19
_diffrn_reflns_limit_k_min -19
_diffrn_reflns_limit_l_max 7
_diffrn_reflns_limit_l_min -17
_diffrn_reflns_number 7454
_diffrn_reflns_theta_full 30.50
_diffrn_reflns_theta_max 30.50
_diffrn_reflns_theta_min 2.98
_exptl_absorpt_coefficient_mu 0.148
_exptl_absorpt_correction_T_max 0.9839
_exptl_absorpt_correction_T_min 0.8021
_exptl_absorpt_correction_type multi-scan
_exptl_absorpt_process_details
;
CrysAlisPro, Oxford Diffraction Ltd.,
Version 1.171.33.41 (release 06-05-2009 CrysAlis171 .NET)
(compiled May  6 2009,17:20:42)
Empirical absorption correction using spherical harmonics,
 implemented in SCALE3 ABSPACK scaling algorithm.
;
_exptl_crystal_colour colourless
_exptl_crystal_density_diffrn 1.412
_exptl_crystal_density_method 'not measured'
_exptl_crystal_description needle
_exptl_crystal_F_000 424
_exptl_crystal_size_max 0.46
_exptl_crystal_size_mid 0.17
_exptl_crystal_size_min 0.11
_refine_diff_density_max 0.325
_refine_diff_density_min -0.241
_refine_diff_density_rms 0.046
_refine_ls_extinction_method none
_refine_ls_goodness_of_fit_ref 1.067
_refine_ls_hydrogen_treatment constr
_refine_ls_matrix_type full
_refine_ls_number_parameters 68
_refine_ls_number_reflns 1522
_refine_ls_number_restraints 0
_refine_ls_restrained_S_all 1.067
_refine_ls_R_factor_all 0.0457
_refine_ls_R_factor_gt 0.0355
_refine_ls_shift/su_max 0.000
_refine_ls_shift/su_mean 0.000
_refine_ls_structure_factor_coef Fsqd
_refine_ls_weighting_details 'calc w=1/[\s^2^(Fo^2^)+(0.0623P)^2^+0.0198P] where P=(Fo^2^+2Fc^2^)/3'
_refine_ls_weighting_scheme calc
_refine_ls_wR_factor_gt 0.1002
_refine_ls_wR_factor_ref 0.1040
_reflns_number_gt 1200
_reflns_number_total 1522
_reflns_threshold_expression >2sigma(I)
_cod_data_source_file om501029e_si_002.cif
_cod_data_source_block hp060709
_cod_depositor_comments 'Adding full bibliography for 4084992--4084995.cif.'
_cod_original_sg_symbol_H-M Pnma
_cod_database_code 4084992

loop_
_symmetry_equiv_pos_as_xyz
'x, y, z'
'-x+1/2, -y, z+1/2'
'x+1/2, -y+1/2, -z+1/2'
'-x, y+1/2, -z'
'-x, -y, -z'
'x-1/2, y, -z-1/2'
'-x-1/2, y-1/2, z-1/2'
'x, -y-1/2, z'

loop_
_atom_site_label
_atom_site_type_symbol
_atom_site_fract_x
_atom_site_fract_y
_atom_site_fract_z
_atom_site_U_iso_or_equiv
_atom_site_adp_type
_atom_site_occupancy
_atom_site_symmetry_multiplicity
_atom_site_calc_flag
_atom_site_refinement_flags
C1 C 0.27674(16) 0.19712(7) 0.05753(9) 0.0227(2) Uani 1 1 d .
C2 C 0.45244(18) 0.16706(8) -0.01541(10) 0.0294(3) Uani 1 1 d .
H2 H 0.4924 0.1012 -0.0317 0.035 Uiso 1 1 calc R
C3 C 0.5578(3) 0.2500 -0.05962(15) 0.0347(4) Uani 1 2 d S
H3 H 0.6809 0.2500 -0.1113 0.042 Uiso 1 2 calc SR
C4 C 0.13580(15) 0.12862(8) 0.11910(9) 0.0222(2) Uani 1 1 d .
C7 C 0.0510(2) -0.03673(9) 0.15487(12) 0.0395(3) Uani 1 1 d .
H7C H 0.1095 -0.1024 0.1388 0.059 Uiso 1 1 calc R
H7B H -0.1085 -0.0318 0.1300 0.059 Uiso 1 1 calc R
H7A H 0.0587 -0.0246 0.2350 0.059 Uiso 1 1 calc R
O5 O -0.01692(11) 0.14829(5) 0.18580(7) 0.0262(2) Uani 1 1 d .
O6 O 0.18773(12) 0.03467(6) 0.09730(8) 0.0335(2) Uani 1 1 d .
Na1 Na 0.66654(9) 0.2500 0.17201(5) 0.02560(18) Uani 1 2 d S

loop_
_atom_site_aniso_label
_atom_site_aniso_U_11
_atom_site_aniso_U_22
_atom_site_aniso_U_33
_atom_site_aniso_U_23
_atom_site_aniso_U_13
_atom_site_aniso_U_12
C1 0.0182(4) 0.0246(5) 0.0253(5) -0.0021(4) 0.0009(4) -0.0008(3)
C2 0.0274(5) 0.0263(5) 0.0344(6) -0.0045(5) 0.0082(4) 0.0001(4)
C3 0.0329(8) 0.0331(9) 0.0381(10) 0.000 0.0169(7) 0.000
C4 0.0175(4) 0.0225(5) 0.0266(5) -0.0029(4) -0.0017(3) -0.0005(4)
C7 0.0406(6) 0.0226(6) 0.0554(9) -0.0027(5) 0.0153(6) -0.0065(5)
O5 0.0195(3) 0.0244(4) 0.0348(4) 0.0003(3) 0.0060(3) 0.0006(3)
O6 0.0332(4) 0.0213(4) 0.0458(5) -0.0046(4) 0.0144(4) -0.0034(3)
Na1 0.0161(3) 0.0273(3) 0.0333(4) 0.000 0.0001(2) 0.000

loop_
_atom_type_symbol
_atom_type_description
_atom_type_scat_dispersion_real
_atom_type_scat_dispersion_imag
_atom_type_scat_source
C C 0.0033 0.0016 'International Tables Vol C Tables 4.2.6.8 and 6.1.1.4'
H H 0.0000 0.0000 'International Tables Vol C Tables 4.2.6.8 and 6.1.1.4'
O O 0.0106 0.0060 'International Tables Vol C Tables 4.2.6.8 and 6.1.1.4'
Na Na 0.0362 0.0249 'International Tables Vol C Tables 4.2.6.8 and 6.1.1.4'

loop_
_geom_angle_atom_site_label_1
_geom_angle_atom_site_label_2
_geom_angle_atom_site_label_3
_geom_angle
_geom_angle_site_symmetry_1
_geom_angle_site_symmetry_3
C2 C1 C1 106.94(6) . 8_565
C2 C1 C4 122.81(9) . .
C1 C1 C4 130.23(6) 8_565 .
C2 C1 Na1 77.72(6) . .
C1 C1 Na1 74.79(2) 8_565 .
C4 C1 Na1 112.48(7) . .
C3 C2 C1 108.70(10) . .
C3 C2 Na1 77.44(9) . .
C1 C2 Na1 72.97(6) . .
C3 C2 H2 125.6 . .
C1 C2 H2 125.6 . .
Na1 C2 H2 116.0 . .
C2 C3 C2 108.72(14) 8_565 .
C2 C3 Na1 74.11(9) 8_565 .
C2 C3 Na1 74.11(9) . .
C2 C3 H3 125.6 8_565 .
C2 C3 H3 125.6 . .
Na1 C3 H3 118.0 . .
O5 C4 O6 119.97(10) . .
O5 C4 C1 127.13(10) . .
O6 C4 C1 112.90(9) . .
O5 C4 Na1 51.60(5) . 6_556
O6 C4 Na1 132.38(7) . 6_556
C1 C4 Na1 92.10(6) . 6_556
O6 C7 H7C 109.5 . .
O6 C7 H7B 109.5 . .
H7C C7 H7B 109.5 . .
O6 C7 H7A 109.5 . .
H7C C7 H7A 109.5 . .
H7B C7 H7A 109.5 . .
C4 O5 Na1 131.48(8) . 1_455
C4 O5 Na1 105.26(6) . 6_556
Na1 O5 Na1 93.32(3) 1_455 6_556
C4 O6 C7 115.40(9) . .
O5 Na1 O5 73.71(4) 8_665 1_655
O5 Na1 O5 87.59(3) 8_665 3
O5 Na1 O5 129.68(3) 1_655 3
O5 Na1 O5 129.68(3) 8_665 6_656
O5 Na1 O5 87.59(3) 1_655 6_656
O5 Na1 O5 69.13(4) 3 6_656
O5 Na1 C1 148.32(4) 8_665 .
O5 Na1 C1 122.43(3) 1_655 .
O5 Na1 C1 97.88(3) 3 .
O5 Na1 C1 80.76(3) 6_656 .
O5 Na1 C1 122.43(3) 8_665 8_565
O5 Na1 C1 148.31(4) 1_655 8_565
O5 Na1 C1 80.76(3) 3 8_565
O5 Na1 C1 97.88(3) 6_656 8_565
C1 Na1 C1 30.41(4) . 8_565
O5 Na1 C2 130.72(4) 8_665 .
O5 Na1 C2 99.75(3) 1_655 .
O5 Na1 C2 126.41(3) 3 .
O5 Na1 C2 97.85(3) 6_656 .
C1 Na1 C2 29.31(3) . .
C1 Na1 C2 48.64(3) 8_565 .
O5 Na1 C2 99.75(3) 8_665 8_565
O5 Na1 C2 130.72(4) 1_655 8_565
O5 Na1 C2 97.86(3) 3 8_565
O5 Na1 C2 126.41(3) 6_656 8_565
C1 Na1 C2 48.64(3) . 8_565
C1 Na1 C2 29.31(3) 8_565 8_565
C2 Na1 C2 47.49(5) . 8_565
O5 Na1 C3 104.28(4) 8_665 .
O5 Na1 C3 104.28(4) 1_655 .
O5 Na1 C3 125.71(3) 3 .
O5 Na1 C3 125.71(3) 6_656 .
C1 Na1 C3 47.89(4) . .
C1 Na1 C3 47.89(4) 8_565 .
C2 Na1 C3 28.46(3) . .
C2 Na1 C3 28.46(3) 8_565 .
O5 Na1 C4 69.99(3) 8_665 3
O5 Na1 C4 108.52(3) 1_655 3
O5 Na1 C4 23.14(2) 3 3
O5 Na1 C4 72.82(3) 6_656 3
C1 Na1 C4 120.76(3) . 3
C1 Na1 C4 102.88(3) 8_565 3
C2 Na1 C4 149.55(3) . 3
C2 Na1 C4 114.78(3) 8_565 3
C3 Na1 C4 143.04(3) . 3
O5 Na1 C4 108.52(3) 8_665 6_656
O5 Na1 C4 69.99(3) 1_655 6_656
O5 Na1 C4 72.82(3) 3 6_656
O5 Na1 C4 23.14(2) 6_656 6_656
C1 Na1 C4 102.88(3) . 6_656
C1 Na1 C4 120.77(3) 8_565 6_656
C2 Na1 C4 114.78(3) . 6_656
C2 Na1 C4 149.55(3) 8_565 6_656
C3 Na1 C4 143.04(3) . 6_656
C4 Na1 C4 66.74(4) 3 6_656
O5 Na1 Na1 44.85(2) 8_665 6_656
O5 Na1 Na1 44.85(2) 1_655 6_656
O5 Na1 Na1 89.42(3) 3 6_656
O5 Na1 Na1 89.42(3) 6_656 6_656
C1 Na1 Na1 164.72(2) . 6_656
C1 Na1 Na1 164.72(2) 8_565 6_656
C2 Na1 Na1 143.73(3) . 6_656
C2 Na1 Na1 143.73(3) 8_565 6_656
C3 Na1 Na1 135.57(4) . 6_656
C4 Na1 Na1 66.38(3) 3 6_656
C4 Na1 Na1 66.38(3) 6_656 6_656

loop_
_geom_bond_atom_site_label_1
_geom_bond_atom_site_label_2
_geom_bond_distance
_geom_bond_site_symmetry_2
C1 C2 1.4110(14) .
C1 C1 1.446(2) 8_565
C1 C4 1.4502(15) .
C1 Na1 2.7562(11) .
C2 C3 1.3955(14) .
C2 Na1 2.8167(13) .
C2 H2 0.9500 .
C3 C2 1.3955(14) 8_565
C3 Na1 2.858(2) .
C3 H3 0.9500 .
C4 O5 1.2293(12) .
C4 O6 1.3456(13) .
C4 Na1 3.0174(12) 6_556
C7 O6 1.4387(14) .
C7 H7C 0.9800 .
C7 H7B 0.9800 .
C7 H7A 0.9800 .
O5 Na1 2.3184(8) 1_455
O5 Na1 2.4511(9) 6_556
Na1 O5 2.3184(8) 8_665
Na1 O5 2.3184(8) 1_655
Na1 O5 2.4511(9) 3
Na1 O5 2.4512(9) 6_656
Na1 C1 2.7562(11) 8_565
Na1 C2 2.8167(13) 8_565
Na1 C4 3.0175(12) 3
Na1 C4 3.0175(12) 6_656
Na1 Na1 3.4699(7) 6_656

loop_
_geom_torsion_atom_site_label_1
_geom_torsion_atom_site_label_2
_geom_torsion_atom_site_label_3
_geom_torsion_atom_site_label_4
_geom_torsion
_geom_torsion_site_symmetry_1
_geom_torsion_site_symmetry_4
C1 C1 C2 C3 -0.18(12) 8_565 .
C4 C1 C2 C3 -178.87(12) . .
Na1 C1 C2 C3 -69.89(11) . .
C1 C1 C2 Na1 69.70(3) 8_565 .
C4 C1 C2 Na1 -108.98(10) . .
C1 C2 C3 C2 0.30(19) . 8_565
Na1 C2 C3 C2 -66.61(13) . 8_565
C1 C2 C3 Na1 66.91(8) . .
C2 C1 C4 O5 178.35(10) . .
C1 C1 C4 O5 0.00(14) 8_565 .
Na1 C1 C4 O5 88.76(11) . .
C2 C1 C4 O6 -1.28(15) . .
C1 C1 C4 O6 -179.63(5) 8_565 .
Na1 C1 C4 O6 -90.88(9) . .
C2 C1 C4 Na1 137.11(9) . 6_556
C1 C1 C4 Na1 -41.24(6) 8_565 6_556
Na1 C1 C4 Na1 47.51(5) . 6_556
O6 C4 O5 Na1 -128.87(9) . 1_455
C1 C4 O5 Na1 51.52(14) . 1_455
Na1 C4 O5 Na1 108.74(9) 6_556 1_455
O6 C4 O5 Na1 122.39(9) . 6_556
C1 C4 O5 Na1 -57.22(12) . 6_556
O5 C4 O6 C7 1.21(15) . .
C1 C4 O6 C7 -179.13(10) . .
Na1 C4 O6 C7 64.82(12) 6_556 .
C2 C1 Na1 O5 69.59(9) . 8_665
C1 C1 Na1 O5 -42.01(5) 8_565 8_665
C4 C1 Na1 O5 -169.74(7) . 8_665
C2 C1 Na1 O5 -43.79(8) . 1_655
C1 C1 Na1 O5 -155.39(4) 8_565 1_655
C4 C1 Na1 O5 76.89(8) . 1_655
C2 C1 Na1 O5 167.83(6) . 3
C1 C1 Na1 O5 56.23(2) 8_565 3
C4 C1 Na1 O5 -71.50(7) . 3
C2 C1 Na1 O5 -124.93(7) . 6_656
C1 C1 Na1 O5 123.47(2) 8_565 6_656
C4 C1 Na1 O5 -4.26(7) . 6_656
C2 C1 Na1 C1 111.60(6) . 8_565
C4 C1 Na1 C1 -127.73(7) . 8_565
C1 C1 Na1 C2 -111.60(6) 8_565 .
C4 C1 Na1 C2 120.67(10) . .
C2 C1 Na1 C2 74.28(9) . 8_565
C1 C1 Na1 C2 -37.33(4) 8_565 8_565
C4 C1 Na1 C2 -165.05(9) . 8_565
C2 C1 Na1 C3 35.83(6) . .
C1 C1 Na1 C3 -75.77(3) 8_565 .
C4 C1 Na1 C3 156.50(8) . .
C2 C1 Na1 C4 171.50(6) . 3
C1 C1 Na1 C4 59.90(3) 8_565 3
C4 C1 Na1 C4 -67.83(8) . 3
C2 C1 Na1 C4 -118.09(7) . 6_656
C1 C1 Na1 C4 130.31(3) 8_565 6_656
C4 C1 Na1 C4 2.58(7) . 6_656
C2 C1 Na1 Na1 -74.31(15) . 6_656
C1 C1 Na1 Na1 174.09(14) 8_565 6_656
C4 C1 Na1 Na1 46.36(17) . 6_656
C3 C2 Na1 O5 -25.17(9) . 8_665
C1 C2 Na1 O5 -139.49(6) . 8_665
C3 C2 Na1 O5 -102.02(7) . 1_655
C1 C2 Na1 O5 143.66(6) . 1_655
C3 C2 Na1 O5 99.28(7) . 3
C1 C2 Na1 O5 -15.04(8) . 3
C3 C2 Na1 O5 169.09(7) . 6_656
C1 C2 Na1 O5 54.77(7) . 6_656
C3 C2 Na1 C1 114.32(10) . .
C3 C2 Na1 C1 75.48(8) . 8_565
C1 C2 Na1 C1 -38.84(6) . 8_565
C3 C2 Na1 C2 35.75(7) . 8_565
C1 C2 Na1 C2 -78.57(6) . 8_565
C1 C2 Na1 C3 -114.32(10) . .
C3 C2 Na1 C4 99.82(9) . 3
C1 C2 Na1 C4 -14.51(11) . 3
C3 C2 Na1 C4 -174.38(7) . 6_656
C1 C2 Na1 C4 71.30(7) . 6_656
C3 C2 Na1 Na1 -91.08(8) . 6_656
C1 C2 Na1 Na1 154.60(6) . 6_656
C2 C3 Na1 O5 -84.09(7) 8_565 8_665
C2 C3 Na1 O5 160.57(7) . 8_665
C2 C3 Na1 O5 -160.57(7) 8_565 1_655
C2 C3 Na1 O5 84.09(7) . 1_655
C2 C3 Na1 O5 13.35(8) 8_565 3
C2 C3 Na1 O5 -101.99(6) . 3
C2 C3 Na1 O5 101.99(6) 8_565 6_656
C2 C3 Na1 O5 -13.35(8) . 6_656
C2 C3 Na1 C1 78.38(8) 8_565 .
C2 C3 Na1 C1 -36.96(7) . .
C2 C3 Na1 C1 36.96(7) 8_565 8_565
C2 C3 Na1 C1 -78.37(8) . 8_565
C2 C3 Na1 C2 115.34(14) 8_565 .
C2 C3 Na1 C2 -115.34(14) . 8_565
C2 C3 Na1 C4 -8.50(11) 8_565 3
C2 C3 Na1 C4 -123.84(6) . 3
C2 C3 Na1 C4 123.84(6) 8_565 6_656
C2 C3 Na1 C4 8.50(11) . 6_656
C2 C3 Na1 Na1 -122.33(7) 8_565 6_656
C2 C3 Na1 Na1 122.33(7) . 6_656
